data_7210524
loop_
_publ_author_name
'Chen, Zilu'
'Wu, Xuxian'
'Qin, Suni'
'Lei, Chaohai'
'Liang, Fupei'

_publ_section_title
;
 Structure and fluorescent properties of mercury(ii)
 pyridine-2,3-dicarboxylate coordination polymers tuned by ancillary
 ligands and alkaline-earth metal ions
;
_journal_issue 6
_journal_name_full CrystEngComm
_journal_page_first 2029
_journal_paper_doi 10.1039/c0ce00624f
_journal_volume 13
_journal_year 2011
_chemical_formula_moiety 'C9 H9 Ca Hg N3 O7 S2'
_chemical_formula_sum 'C9 H9 Ca Hg N3 O7 S2'
_chemical_formula_weight 575.98
_chemical_name_systematic
;
?
;
_space_group_IT_number 14
_symmetry_cell_setting monoclinic
_symmetry_space_group_name_Hall '-P 2ybc'
_symmetry_space_group_name_H-M 'P 1 21/c 1'
_atom_sites_solution_hydrogens geom
_atom_sites_solution_primary direct
_atom_sites_solution_secondary difmap
_audit_creation_method SHELXL-97
_cell_angle_alpha 90.00
_cell_angle_beta 116.6520(10)
_cell_angle_gamma 90.00
_cell_formula_units_Z 4
_cell_length_a 17.0665(19)
_cell_length_b 6.8530(10)
_cell_length_c 15.3784(14)
_cell_measurement_reflns_used 2956
_cell_measurement_temperature 298(2)
_cell_measurement_theta_max 27.725
_cell_measurement_theta_min 2.649
_cell_volume 1607.5(3)
_computing_cell_refinement 'SMART '
_computing_data_collection 'SMART (Bruker, 1998)'
_computing_data_reduction 'SAINT (Bruker, 1998)'
_computing_molecular_graphics 'SHELXTL (Bruker, 1998)'
_computing_publication_material SHELXTL
_computing_structure_refinement 'SHELXL97 (Sheldrick, 1997)'
_computing_structure_solution 'SHELXS97 (Sheldrick, 1997)'
_diffrn_ambient_temperature 298(2)
_diffrn_measured_fraction_theta_full 0.998
_diffrn_measured_fraction_theta_max 0.998
_diffrn_measurement_device_type 'CCD area detector'
_diffrn_measurement_method 'phi and omega scans'
_diffrn_radiation_monochromator graphite
_diffrn_radiation_source 'fine-focus sealed tube'
_diffrn_radiation_type MoK\a
_diffrn_radiation_wavelength 0.71073
_diffrn_reflns_av_R_equivalents 0.0450
_diffrn_reflns_av_sigmaI/netI 0.0517
_diffrn_reflns_limit_h_max 20
_diffrn_reflns_limit_h_min -20
_diffrn_reflns_limit_k_max 8
_diffrn_reflns_limit_k_min -7
_diffrn_reflns_limit_l_max 18
_diffrn_reflns_limit_l_min -15
_diffrn_reflns_number 7491
_diffrn_reflns_theta_full 25.01
_diffrn_reflns_theta_max 25.01
_diffrn_reflns_theta_min 1.33
_exptl_absorpt_coefficient_mu 10.190
_exptl_absorpt_correction_T_max 0.2925
_exptl_absorpt_correction_T_min 0.1626
_exptl_absorpt_correction_type multi-scan
_exptl_absorpt_process_details 'SADABS (Bruker, 1998)'
_exptl_crystal_colour colorless
_exptl_crystal_density_diffrn 2.380
_exptl_crystal_density_method 'not measured'
_exptl_crystal_description block
_exptl_crystal_F_000 1088
_exptl_crystal_size_max 0.28
_exptl_crystal_size_mid 0.19
_exptl_crystal_size_min 0.16
_refine_diff_density_max 1.253
_refine_diff_density_min -0.851
_refine_diff_density_rms 0.150
_refine_ls_extinction_method none
_refine_ls_goodness_of_fit_ref 1.005
_refine_ls_hydrogen_treatment constr
_refine_ls_matrix_type full
_refine_ls_number_parameters 208
_refine_ls_number_reflns 2823
_refine_ls_number_restraints 0
_refine_ls_restrained_S_all 1.005
_refine_ls_R_factor_all 0.0445
_refine_ls_R_factor_gt 0.0287
_refine_ls_shift/su_max 0.000
_refine_ls_shift/su_mean 0.000
_refine_ls_structure_factor_coef Fsqd
_refine_ls_weighting_details 'calc w=1/[\s^2^(Fo^2^)+(0.0299P)^2^+0.0000P] where P=(Fo^2^+2Fc^2^)/3'
_refine_ls_weighting_scheme calc
_refine_ls_wR_factor_gt 0.0624
_refine_ls_wR_factor_ref 0.0681
_reflns_number_gt 2261
_reflns_number_total 2823
_reflns_threshold_expression >2sigma(I)
_cod_data_source_file c0ce00624f.txt
_cod_data_source_block 090512a
_cod_depositor_comments
;
The following automatic conversions were performed:

'_symmetry_cell_setting' value 'Monoclinic' changed to 'monoclinic'
according to the built-in table from CIF Core dictionary named
'cif_core.dic' version 2.4.1 from 2010-06-29.

Automatic conversion script
Id: cif_fix_values 1891 2012-01-12 08:04:46Z andrius 
;
_cod_original_sg_symbol_H-M P2(1)/c
_cod_database_code 7210524

loop_
_symmetry_equiv_pos_as_xyz
'x, y, z'
'-x, y+1/2, -z+1/2'
'-x, -y, -z'
'x, -y-1/2, z-1/2'

loop_
_atom_site_label
_atom_site_type_symbol
_atom_site_fract_x
_atom_site_fract_y
_atom_site_fract_z
_atom_site_U_iso_or_equiv
_atom_site_adp_type
_atom_site_occupancy
_atom_site_symmetry_multiplicity
_atom_site_calc_flag
_atom_site_refinement_flags
Hg1 Hg 0.129819(16) 0.47073(4) 0.281030(17) 0.02859(10) Uani 1 1 d .
Ca1 Ca 0.43353(7) 0.32140(16) 0.18902(8) 0.0177(3) Uani 1 1 d .
N1 N 0.1752(3) 0.5658(7) 0.4326(3) 0.0177(11) Uani 1 1 d .
N2 N 0.2727(4) 0.3038(8) 0.1528(4) 0.0357(14) Uani 1 1 d .
N3 N -0.1645(5) 0.5767(10) 0.1270(6) 0.071(2) Uani 1 1 d .
O1 O 0.2893(3) 0.5280(7) 0.3536(3) 0.0339(11) Uani 1 1 d .
O2 O 0.3949(3) 0.6679(7) 0.4841(3) 0.0343(11) Uani 1 1 d .
O3 O 0.4290(3) 0.5191(5) 0.6796(3) 0.0227(10) Uani 1 1 d .
O4 O 0.4210(2) 0.8385(5) 0.6870(3) 0.0228(10) Uani 1 1 d .
O1W O 0.4258(3) 0.3023(6) 0.3479(3) 0.0302(10) Uani 1 1 d .
H5A H 0.3879 0.3735 0.3542 0.045 Uiso 1 1 d R
H5B H 0.4748 0.3176 0.3976 0.045 Uiso 1 1 d R
O2W O 0.3474(3) 0.3479(8) 0.0132(3) 0.0480(14) Uani 1 1 d .
H6A H 0.2940 0.3819 -0.0069 0.072 Uiso 1 1 d R
H6B H 0.3488 0.2379 -0.0120 0.072 Uiso 1 1 d R
O3W O 0.5310(3) 0.3808(7) 0.1146(3) 0.0410(12) Uani 1 1 d .
H7A H 0.5452 0.2716 0.0989 0.061 Uiso 1 1 d R
H7B H 0.5751 0.4475 0.1532 0.061 Uiso 1 1 d R
S1 S 0.09837(10) 0.3446(3) 0.12356(12) 0.0345(4) Uani 1 1 d .
S2 S -0.03994(10) 0.3343(2) 0.26752(12) 0.0303(4) Uani 1 1 d .
C1 C 0.3200(4) 0.5993(9) 0.4377(4) 0.0228(14) Uani 1 1 d .
C2 C 0.3872(4) 0.6769(8) 0.6525(4) 0.0171(13) Uani 1 1 d .
C3 C 0.2608(3) 0.6062(8) 0.4880(4) 0.0160(12) Uani 1 1 d .
C4 C 0.2913(3) 0.6627(8) 0.5839(4) 0.0150(12) Uani 1 1 d .
C5 C 0.2315(4) 0.6889(9) 0.6218(4) 0.0236(14) Uani 1 1 d .
H5 H 0.2507 0.7300 0.6858 0.028 Uiso 1 1 calc R
C6 C 0.1442(4) 0.6535(9) 0.5638(5) 0.0290(16) Uani 1 1 d .
H6 H 0.1035 0.6724 0.5878 0.035 Uiso 1 1 calc R
C7 C 0.1173(4) 0.5895(9) 0.4696(4) 0.0268(15) Uani 1 1 d .
H7 H 0.0583 0.5621 0.4309 0.032 Uiso 1 1 calc R
C8 C 0.2030(4) 0.3200(9) 0.1419(4) 0.0258(15) Uani 1 1 d .
C9 C -0.1141(5) 0.4769(10) 0.1844(6) 0.0369(17) Uani 1 1 d .

loop_
_atom_site_aniso_label
_atom_site_aniso_U_11
_atom_site_aniso_U_22
_atom_site_aniso_U_33
_atom_site_aniso_U_23
_atom_site_aniso_U_13
_atom_site_aniso_U_12
Hg1 0.02506(16) 0.03427(17) 0.02331(15) -0.00727(12) 0.00807(11) -0.00292(12)
Ca1 0.0159(6) 0.0111(6) 0.0225(7) -0.0003(5) 0.0056(5) 0.0001(5)
N1 0.015(3) 0.018(3) 0.019(3) -0.002(2) 0.007(2) -0.002(2)
N2 0.024(3) 0.043(4) 0.039(4) -0.007(3) 0.014(3) -0.002(3)
N3 0.048(5) 0.039(4) 0.080(5) -0.002(4) -0.012(4) 0.005(3)
O1 0.020(2) 0.057(3) 0.024(3) -0.015(2) 0.009(2) -0.006(2)
O2 0.017(2) 0.056(3) 0.032(3) -0.006(2) 0.013(2) -0.013(2)
O3 0.018(2) 0.010(2) 0.029(2) 0.0015(17) 0.0009(19) 0.0003(17)
O4 0.022(2) 0.008(2) 0.029(2) -0.0033(17) 0.0035(19) -0.0031(17)
O1W 0.022(2) 0.035(3) 0.033(3) -0.006(2) 0.012(2) 0.001(2)
O2W 0.039(3) 0.058(4) 0.032(3) -0.002(2) 0.003(2) 0.006(3)
O3W 0.046(3) 0.037(3) 0.051(3) -0.007(2) 0.032(3) -0.003(2)
S1 0.0180(9) 0.0520(12) 0.0305(10) -0.0149(8) 0.0081(8) -0.0046(8)
S2 0.0247(9) 0.0260(10) 0.0347(10) -0.0013(7) 0.0084(8) -0.0050(7)
C1 0.019(4) 0.024(3) 0.026(4) 0.007(3) 0.011(3) 0.003(3)
C2 0.019(3) 0.018(3) 0.016(3) -0.001(2) 0.009(3) -0.005(3)
C3 0.008(3) 0.015(3) 0.024(3) 0.001(2) 0.007(3) 0.004(2)
C4 0.009(3) 0.013(3) 0.019(3) -0.001(2) 0.003(2) 0.000(2)
C5 0.021(4) 0.026(4) 0.020(3) -0.003(3) 0.005(3) 0.004(3)
C6 0.021(4) 0.034(4) 0.040(4) -0.007(3) 0.021(3) -0.003(3)
C7 0.012(3) 0.029(4) 0.033(4) -0.004(3) 0.005(3) -0.002(3)
C8 0.033(4) 0.018(3) 0.026(4) -0.009(3) 0.013(3) -0.002(3)
C9 0.027(4) 0.032(4) 0.041(4) -0.007(3) 0.006(3) -0.005(3)

loop_
_atom_type_symbol
_atom_type_description
_atom_type_scat_dispersion_real
_atom_type_scat_dispersion_imag
_atom_type_scat_source
C C 0.0033 0.0016 'International Tables Vol C Tables 4.2.6.8 and 6.1.1.4'
H H 0.0000 0.0000 'International Tables Vol C Tables 4.2.6.8 and 6.1.1.4'
O O 0.0106 0.0060 'International Tables Vol C Tables 4.2.6.8 and 6.1.1.4'
N N 0.0061 0.0033 'International Tables Vol C Tables 4.2.6.8 and 6.1.1.4'
S S 0.1246 0.1234 'International Tables Vol C Tables 4.2.6.8 and 6.1.1.4'
Ca Ca 0.2262 0.3064 'International Tables Vol C Tables 4.2.6.8 and 6.1.1.4'
Hg Hg -2.3894 9.2266 'International Tables Vol C Tables 4.2.6.8 and 6.1.1.4'

loop_
_geom_angle_atom_site_label_1
_geom_angle_atom_site_label_2
_geom_angle_atom_site_label_3
_geom_angle
_geom_angle_site_symmetry_1
_geom_angle_site_symmetry_3
N1 Hg1 S1 172.44(13) . .
N1 Hg1 O1 71.37(15) . .
S1 Hg1 O1 102.49(11) . .
N1 Hg1 S2 84.88(12) . 2
S1 Hg1 S2 101.59(6) . 2
O1 Hg1 S2 109.58(11) . 2
N1 Hg1 S2 92.09(12) . .
S1 Hg1 S2 92.67(5) . .
O1 Hg1 S2 158.17(11) . .
S2 Hg1 S2 82.11(3) 2 .
N1 Hg1 N3 82.24(19) . 2_545
S1 Hg1 N3 93.41(17) . 2_545
O1 Hg1 N3 89.16(17) . 2_545
S2 Hg1 N3 152.46(17) 2 2_545
S2 Hg1 N3 74.17(15) . 2_545
O3 Ca1 O4 173.53(14) 4_565 4_575
O3 Ca1 O2W 91.09(16) 4_565 .
O4 Ca1 O2W 84.54(15) 4_575 .
O3 Ca1 O3W 98.50(16) 4_565 .
O4 Ca1 O3W 84.55(15) 4_575 .
O2W Ca1 O3W 70.49(16) . .
O3 Ca1 O1W 89.64(15) 4_565 .
O4 Ca1 O1W 91.17(14) 4_575 .
O2W Ca1 O1W 144.61(16) . .
O3W Ca1 O1W 144.16(15) . .
O3 Ca1 N2 86.39(17) 4_565 .
O4 Ca1 N2 87.76(16) 4_575 .
O2W Ca1 N2 72.90(17) . .
O3W Ca1 N2 143.12(17) . .
O1W Ca1 N2 71.83(16) . .
O3 Ca1 O3 117.98(11) 4_565 3_666
O4 Ca1 O3 68.32(12) 4_575 3_666
O2W Ca1 O3 136.77(16) . 3_666
O3W Ca1 O3 73.88(15) . 3_666
O1W Ca1 O3 71.51(14) . 3_666
N2 Ca1 O3 135.26(16) . 3_666
O3 Ca1 O4 67.58(13) 4_565 3_666
O4 Ca1 O4 118.78(11) 4_575 3_666
O2W Ca1 O4 138.41(16) . 3_666
O3W Ca1 O4 77.68(15) . 3_666
O1W Ca1 O4 73.38(13) . 3_666
N2 Ca1 O4 136.20(17) . 3_666
O3 Ca1 O4 50.51(11) 3_666 3_666
O3 Ca1 C2 92.78(15) 4_565 3_666
O4 Ca1 C2 93.57(15) 4_575 3_666
O2W Ca1 C2 143.77(17) . 3_666
O3W Ca1 C2 73.31(16) . 3_666
O1W Ca1 C2 71.47(14) . 3_666
N2 Ca1 C2 143.29(17) . 3_666
O3 Ca1 C2 25.33(13) 3_666 3_666
O4 Ca1 C2 25.21(14) 3_666 3_666
O3 Ca1 Ca1 149.83(11) 4_565 2_655
O4 Ca1 Ca1 36.57(9) 4_575 2_655
O2W Ca1 Ca1 112.49(13) . 2_655
O3W Ca1 Ca1 73.71(12) . 2_655
O1W Ca1 Ca1 81.79(10) . 2_655
N2 Ca1 Ca1 117.63(13) . 2_655
O3 Ca1 Ca1 31.97(9) 3_666 2_655
O4 Ca1 Ca1 82.25(9) 3_666 2_655
C2 Ca1 Ca1 57.06(12) 3_666 2_655
O3 Ca1 Ca1 35.37(9) 4_565 2_645
O4 Ca1 Ca1 150.82(10) 4_575 2_645
O2W Ca1 Ca1 120.52(13) . 2_645
O3W Ca1 Ca1 90.02(12) . 2_645
O1W Ca1 Ca1 76.68(10) . 2_645
N2 Ca1 Ca1 112.58(14) . 2_645
O3 Ca1 Ca1 82.62(9) 3_666 2_645
O4 Ca1 Ca1 32.43(9) 3_666 2_645
C2 Ca1 Ca1 57.52(12) 3_666 2_645
Ca1 Ca1 Ca1 114.55(5) 2_655 2_645
C3 N1 C7 119.9(5) . .
C3 N1 Hg1 119.8(4) . .
C7 N1 Hg1 120.3(4) . .
C8 N2 Ca1 170.9(5) . .
C9 N3 Hg1 104.8(6) . 2
C1 O1 Hg1 113.2(4) . .
C2 O3 Ca1 151.1(4) . 4_566
C2 O3 Ca1 94.5(3) . 3_666
Ca1 O3 Ca1 112.66(15) 4_566 3_666
C2 O4 Ca1 155.4(4) . 4_576
C2 O4 Ca1 92.6(3) . 3_666
Ca1 O4 Ca1 111.01(14) 4_576 3_666
Ca1 O1W H5A 117.2 . .
Ca1 O1W H5B 114.2 . .
H5A O1W H5B 108.6 . .
Ca1 O2W H6A 115.9 . .
Ca1 O2W H6B 108.1 . .
H6A O2W H6B 108.7 . .
Ca1 O3W H7A 109.1 . .
Ca1 O3W H7B 109.7 . .
H7A O3W H7B 113.1 . .
C8 S1 Hg1 97.3(2) . .
C9 S2 Hg1 100.3(2) . 2_545
C9 S2 Hg1 104.6(3) . .
Hg1 S2 Hg1 133.67(6) 2_545 .
O2 C1 O1 125.8(6) . .
O2 C1 C3 116.2(5) . .
O1 C1 C3 118.0(5) . .
O4 C2 O3 122.3(5) . .
O4 C2 C4 120.3(5) . .
O3 C2 C4 117.1(5) . .
O4 C2 Ca1 62.2(3) . 3_666
O3 C2 Ca1 60.2(3) . 3_666
C4 C2 Ca1 170.4(4) . 3_666
N1 C3 C4 120.9(5) . .
N1 C3 C1 116.7(5) . .
C4 C3 C1 122.2(5) . .
C3 C4 C5 119.1(5) . .
C3 C4 C2 122.6(5) . .
C5 C4 C2 118.0(5) . .
C6 C5 C4 119.4(5) . .
C6 C5 H5 120.3 . .
C4 C5 H5 120.3 . .
C5 C6 C7 119.4(6) . .
C5 C6 H6 120.3 . .
C7 C6 H6 120.3 . .
N1 C7 C6 121.2(5) . .
N1 C7 H7 119.4 . .
C6 C7 H7 119.4 . .
N2 C8 S1 179.0(6) . .
N3 C9 S2 179.2(8) . .

loop_
_geom_bond_atom_site_label_1
_geom_bond_atom_site_label_2
_geom_bond_distance
_geom_bond_site_symmetry_2
Hg1 N1 2.199(4) .
Hg1 S1 2.3944(16) .
Hg1 O1 2.467(4) .
Hg1 S2 2.8442(17) 2
Hg1 S2 2.9616(17) .
Hg1 N3 2.982(7) 2_545
Ca1 O3 2.337(4) 4_565
Ca1 O4 2.340(4) 4_575
Ca1 O2W 2.437(4) .
Ca1 O3W 2.439(4) .
Ca1 O1W 2.508(4) .
Ca1 N2 2.546(6) .
Ca1 O3 2.555(4) 3_666
Ca1 O4 2.599(4) 3_666
Ca1 C2 2.935(6) 3_666
Ca1 Ca1 4.0730(13) 2_655
Ca1 Ca1 4.0730(13) 2_645
N1 C3 1.349(7) .
N1 C7 1.355(7) .
N2 C8 1.131(7) .
N3 C9 1.143(9) .
N3 Hg1 2.982(7) 2
O1 C1 1.256(7) .
O2 C1 1.243(7) .
O3 C2 1.259(7) .
O3 Ca1 2.337(4) 4_566
O3 Ca1 2.555(4) 3_666
O4 C2 1.251(7) .
O4 Ca1 2.340(4) 4_576
O4 Ca1 2.599(4) 3_666
O1W H5A 0.8500 .
O1W H5B 0.8500 .
O2W H6A 0.8530 .
O2W H6B 0.8525 .
O3W H7A 0.8547 .
O3W H7B 0.8526 .
S1 C8 1.686(7) .
S2 C9 1.655(8) .
S2 Hg1 2.8442(16) 2_545
C1 C3 1.524(8) .
C2 C4 1.500(7) .
C2 Ca1 2.935(6) 3_666
C3 C4 1.381(7) .
C4 C5 1.395(8) .
C5 C6 1.373(8) .
C5 H5 0.9300 .
C6 C7 1.380(8) .
C6 H6 0.9300 .
C7 H7 0.9300 .

loop_
_geom_hbond_atom_site_label_D
_geom_hbond_atom_site_label_H
_geom_hbond_atom_site_label_A
_geom_hbond_distance_DH
_geom_hbond_distance_HA
_geom_hbond_distance_DA
_geom_hbond_angle_DHA
_geom_hbond_site_symmetry_A
O1W H5A O1 0.85 1.98 2.829(6) 173.1 .
O1W H5B O2 0.85 2.15 2.999(6) 173.3 3_666
O2W H6A N3 0.85 2.17 2.935(8) 149.1 3_565
O2W H6B O1 0.85 2.60 3.385(7) 154.3 4_565
O3W H7A O2 0.85 2.08 2.785(6) 138.7 2_645
O3W H7B O1W 0.85 2.43 2.973(6) 122.0 2_655

loop_
_geom_torsion_atom_site_label_1
_geom_torsion_atom_site_label_2
_geom_torsion_atom_site_label_3
_geom_torsion_atom_site_label_4
_geom_torsion
_geom_torsion_site_symmetry_1
_geom_torsion_site_symmetry_4
O1 Hg1 N1 C3 -0.1(4) . .
S2 Hg1 N1 C3 -112.7(4) 2 .
S2 Hg1 N1 C3 165.4(4) . .
N3 Hg1 N1 C3 91.7(4) 2_545 .
O1 Hg1 N1 C7 178.0(5) . .
S2 Hg1 N1 C7 65.3(4) 2 .
S2 Hg1 N1 C7 -16.6(4) . .
N3 Hg1 N1 C7 -90.3(5) 2_545 .
N1 Hg1 O1 C1 -5.9(4) . .
S1 Hg1 O1 C1 178.7(4) . .
S2 Hg1 O1 C1 71.4(4) 2 .
S2 Hg1 O1 C1 -48.3(6) . .
N3 Hg1 O1 C1 -88.0(5) 2_545 .
O1 Hg1 S1 C8 8.5(3) . .
S2 Hg1 S1 C8 121.8(2) 2 .
S2 Hg1 S1 C8 -155.7(2) . .
N3 Hg1 S1 C8 -81.4(3) 2_545 .
N1 Hg1 S2 C9 115.6(3) . .
S1 Hg1 S2 C9 -70.3(3) . .
O1 Hg1 S2 C9 155.4(4) . .
S2 Hg1 S2 C9 31.1(3) 2 .
N3 Hg1 S2 C9 -163.1(3) 2_545 .
N1 Hg1 S2 Hg1 -124.04(14) . 2_545
S1 Hg1 S2 Hg1 50.08(9) . 2_545
O1 Hg1 S2 Hg1 -84.2(3) . 2_545
S2 Hg1 S2 Hg1 151.42(11) 2 2_545
N3 Hg1 S2 Hg1 -42.71(18) 2_545 2_545
Hg1 O1 C1 O2 -168.8(5) . .
Hg1 O1 C1 C3 10.3(7) . .
Ca1 O4 C2 O3 159.8(6) 4_576 .
Ca1 O4 C2 O3 -4.1(6) 3_666 .
Ca1 O4 C2 C4 -26.6(12) 4_576 .
Ca1 O4 C2 C4 169.4(4) 3_666 .
Ca1 O4 C2 Ca1 163.9(9) 4_576 3_666
Ca1 O3 C2 O4 164.5(5) 4_566 .
Ca1 O3 C2 O4 4.2(6) 3_666 .
Ca1 O3 C2 C4 -9.2(11) 4_566 .
Ca1 O3 C2 C4 -169.6(4) 3_666 .
Ca1 O3 C2 Ca1 160.3(8) 4_566 3_666
C7 N1 C3 C4 3.1(8) . .
Hg1 N1 C3 C4 -178.8(4) . .
C7 N1 C3 C1 -173.0(5) . .
Hg1 N1 C3 C1 5.1(7) . .
O2 C1 C3 N1 168.3(5) . .
O1 C1 C3 N1 -10.9(8) . .
O2 C1 C3 C4 -7.7(9) . .
O1 C1 C3 C4 173.1(5) . .
N1 C3 C4 C5 -3.7(8) . .
C1 C3 C4 C5 172.2(5) . .
N1 C3 C4 C2 169.6(5) . .
C1 C3 C4 C2 -14.5(8) . .
O4 C2 C4 C3 115.2(6) . .
O3 C2 C4 C3 -70.9(7) . .
O4 C2 C4 C5 -71.3(7) . .
O3 C2 C4 C5 102.6(6) . .
C3 C4 C5 C6 1.6(9) . .
C2 C4 C5 C6 -172.1(5) . .
C4 C5 C6 C7 1.1(9) . .
C3 N1 C7 C6 -0.4(9) . .
Hg1 N1 C7 C6 -178.4(5) . .
C5 C6 C7 N1 -1.7(10) . .
